data_4336952
loop_
_publ_author_name
'Derek Isrow'
'Nathan J. DeYonker'
'Anjaneyulu Koppaka'
'Perry J. Pellechia'
'Charles Edwin Webster'
'Burjor Captain'

_publ_section_title
;
 Metal-Ligand Synergistic Effects in the Complex Ni(\h2-TEMPO)2:
 Synthesis, Structures, and Reactivity
;
_journal_name_full 'Inorganic Chemistry'
_journal_page_first 13882
_journal_page_last 13893
_journal_paper_doi 10.1021/ic401296f
_journal_volume 52
_journal_year 2013
_chemical_formula_sum 'C28 H42 N2 Ni O2'
_chemical_formula_weight 497.35
_chemical_name_systematic
; 
 ? 
;
_space_group_IT_number 2
_symmetry_cell_setting triclinic
_symmetry_space_group_name_Hall '-P 1'
_symmetry_space_group_name_H-M 'P -1'
_atom_sites_solution_hydrogens geom
_atom_sites_solution_primary direct
_atom_sites_solution_secondary difmap
_audit_creation_method SHELXL-97
_cell_angle_alpha 74.2830(5)
_cell_angle_beta 77.7570(5)
_cell_angle_gamma 84.2730(6)
_cell_formula_units_Z 2
_cell_length_a 7.7421(3)
_cell_length_b 12.3093(5)
_cell_length_c 15.1659(6)
_cell_measurement_reflns_used 9984
_cell_measurement_temperature 296(2)
_cell_measurement_theta_max 32.37
_cell_measurement_theta_min 2.50
_cell_volume 1358.25(9)
_computing_cell_refinement 'SAINT+  V7.46A (Bruker, 2007)'
_computing_data_collection 'APEX2 v2.2-0 (Bruker, 2007)'
_computing_data_reduction 'SAINT+  V7.46A (Bruker, 2007)'
_computing_molecular_graphics 'XSHELL v4.02 (Bruker, 2000)'
_computing_publication_material 'XCIF v6.12 (Bruker, 2001)'
_computing_structure_refinement 'SHELXL-97 (Sheldrick, 2008)'
_computing_structure_solution 'SHELXS-97 (Sheldrick, 2008)'
_diffrn_ambient_temperature 296(2)
_diffrn_measured_fraction_theta_full 0.998
_diffrn_measured_fraction_theta_max 0.998
_diffrn_measurement_device_type 'Bruker SMART APEX2 CCD diffractometer'
_diffrn_measurement_method 'omega scans'
_diffrn_radiation_monochromator graphite
_diffrn_radiation_source 'fine-focus sealed tube'
_diffrn_radiation_type MoK\a
_diffrn_radiation_wavelength 0.71073
_diffrn_reflns_av_R_equivalents 0.0154
_diffrn_reflns_av_sigmaI/netI 0.0159
_diffrn_reflns_limit_h_max 10
_diffrn_reflns_limit_h_min -10
_diffrn_reflns_limit_k_max 16
_diffrn_reflns_limit_k_min -16
_diffrn_reflns_limit_l_max 20
_diffrn_reflns_limit_l_min -20
_diffrn_reflns_number 18613
_diffrn_reflns_theta_full 28.00
_diffrn_reflns_theta_max 28.00
_diffrn_reflns_theta_min 1.72
_exptl_absorpt_coefficient_mu 0.740
_exptl_absorpt_correction_T_max 0.9640
_exptl_absorpt_correction_T_min 0.8086
_exptl_absorpt_correction_type multi-scan
_exptl_absorpt_process_details '(SADABS 2007/4 Bruker)'
_exptl_crystal_colour red
_exptl_crystal_density_diffrn 1.216
_exptl_crystal_description Block
_exptl_crystal_F_000 536
_exptl_crystal_size_max 0.30
_exptl_crystal_size_mid 0.15
_exptl_crystal_size_min 0.05
_refine_diff_density_max 0.371
_refine_diff_density_min -0.250
_refine_diff_density_rms 0.061
_refine_ls_extinction_method none
_refine_ls_goodness_of_fit_ref 1.042
_refine_ls_hydrogen_treatment mixed
_refine_ls_matrix_type full
_refine_ls_number_parameters 466
_refine_ls_number_reflns 6541
_refine_ls_number_restraints 0
_refine_ls_restrained_S_all 1.042
_refine_ls_R_factor_all 0.0303
_refine_ls_R_factor_gt 0.0275
_refine_ls_shift/su_max 0.001
_refine_ls_shift/su_mean 0.000
_refine_ls_structure_factor_coef Fsqd
_refine_ls_weighting_details 'calc w=1/[\s^2^(Fo^2^)+(0.0525P)^2^+0.1073P] where P=(Fo^2^+2Fc^2^)/3'
_refine_ls_weighting_scheme calc
_refine_ls_wR_factor_gt 0.0757
_refine_ls_wR_factor_ref 0.0776
_reflns_number_gt 6003
_reflns_number_total 6541
_reflns_threshold_expression >2sigma(I)
_cod_data_source_file ic401296f_si_002_7.cif
_cod_data_source_block compound_8
_cod_database_code 4336952

loop_
_symmetry_equiv_pos_as_xyz
'x, y, z'
'-x, -y, -z'

loop_
_atom_site_label
_atom_site_type_symbol
_atom_site_fract_x
_atom_site_fract_y
_atom_site_fract_z
_atom_site_U_iso_or_equiv
_atom_site_adp_type
_atom_site_occupancy
_atom_site_symmetry_multiplicity
_atom_site_calc_flag
Ni1 Ni 0.033039(18) 0.209350(11) 0.268505(9) 0.03563(6) Uani 1 1 d
N1 N 0.02227(12) 0.18293(7) 0.15471(6) 0.03330(18) Uani 1 1 d
N2 N 0.03837(13) 0.23284(8) 0.44737(7) 0.0365(2) Uani 1 1 d
O1 O -0.04777(11) 0.09464(7) 0.22788(6) 0.04028(18) Uani 1 1 d
O2 O 0.00299(12) 0.15705(7) 0.39972(6) 0.04259(19) Uani 1 1 d
C1 C 0.13385(17) 0.34768(10) 0.25132(8) 0.0423(3) Uani 1 1 d
C2 C 0.20662(18) 0.43363(11) 0.24370(8) 0.0440(3) Uani 1 1 d
C3 C 0.30645(16) 0.52966(10) 0.23696(8) 0.0398(2) Uani 1 1 d
C4 C 0.46340(18) 0.51358(11) 0.27131(11) 0.0490(3) Uani 1 1 d
C5 C 0.56095(19) 0.60386(11) 0.26644(11) 0.0502(3) Uani 1 1 d
C6 C 0.50505(17) 0.71419(10) 0.22749(8) 0.0414(2) Uani 1 1 d
C7 C 0.3500(2) 0.73105(11) 0.19247(10) 0.0489(3) Uani 1 1 d
C8 C 0.25184(19) 0.64045(11) 0.19722(10) 0.0480(3) Uani 1 1 d
C9 C 0.60765(19) 0.80754(11) 0.22369(9) 0.0480(3) Uani 1 1 d
C10 C 0.6926(2) 0.88244(13) 0.22277(11) 0.0590(4) Uani 1 1 d
C11 C 0.1765(3) 0.05760(14) 0.05151(13) 0.0590(4) Uani 1 1 d
C12 C 0.3217(2) 0.09971(16) 0.16799(12) 0.0589(4) Uani 1 1 d
C13 C -0.1957(2) 0.18208(14) 0.05172(11) 0.0540(3) Uani 1 1 d
C14 C -0.2628(2) 0.29062(16) 0.17160(12) 0.0589(4) Uani 1 1 d
C15 C 0.19765(16) 0.14897(11) 0.09975(8) 0.0420(2) Uani 1 1 d
C16 C 0.2726(2) 0.25680(13) 0.03021(10) 0.0536(3) Uani 1 1 d
C17 C 0.1444(2) 0.32452(13) -0.02887(10) 0.0578(3) Uani 1 1 d
C18 C -0.0232(2) 0.35413(11) 0.03316(10) 0.0498(3) Uani 1 1 d
C19 C -0.11480(16) 0.25151(10) 0.10155(8) 0.0398(2) Uani 1 1 d
C20 C 0.3530(2) 0.17476(15) 0.41984(11) 0.0548(3) Uani 1 1 d
C21 C 0.1635(2) 0.07736(12) 0.56821(11) 0.0551(3) Uani 1 1 d
C22 C -0.2478(2) 0.33141(17) 0.43356(13) 0.0598(4) Uani 1 1 d
C23 C -0.2299(2) 0.17080(16) 0.57298(11) 0.0595(4) Uani 1 1 d
C24 C 0.19606(17) 0.18984(10) 0.49637(8) 0.0416(2) Uani 1 1 d
C25 C 0.2279(2) 0.28384(12) 0.53957(10) 0.0502(3) Uani 1 1 d
C26 C 0.0655(2) 0.31653(14) 0.60371(11) 0.0569(3) Uani 1 1 d
C27 C -0.0855(2) 0.35582(13) 0.55148(12) 0.0549(3) Uani 1 1 d
C28 C -0.13340(17) 0.27072(11) 0.50436(9) 0.0446(3) Uani 1 1 d
H1 H 0.0736(18) 0.2929(12) 0.4039(10) 0.039(3) Uiso 1 1 d
H2 H 0.755(3) 0.9428(17) 0.2244(14) 0.079(6) Uiso 1 1 d
H3 H 0.139(2) 0.6548(14) 0.1769(12) 0.057(4) Uiso 1 1 d
H4 H 0.316(2) 0.8058(14) 0.1665(12) 0.059(5) Uiso 1 1 d
H5 H 0.669(2) 0.5918(16) 0.2886(13) 0.068(5) Uiso 1 1 d
H6 H 0.509(2) 0.4438(16) 0.2984(13) 0.069(5) Uiso 1 1 d
H11A H 0.129(3) 0.0871(16) -0.0038(15) 0.072(6) Uiso 1 1 d
H11B H 0.291(3) 0.0250(18) 0.0387(15) 0.086(6) Uiso 1 1 d
H11C H 0.106(3) 0.0057(19) 0.0938(16) 0.084(7) Uiso 1 1 d
H12A H 0.273(3) 0.0372(18) 0.2167(16) 0.083(6) Uiso 1 1 d
H12B H 0.430(3) 0.0774(18) 0.1363(16) 0.087(7) Uiso 1 1 d
H12C H 0.341(2) 0.1477(15) 0.1998(12) 0.056(4) Uiso 1 1 d
H13A H -0.292(3) 0.2271(17) 0.0306(15) 0.079(6) Uiso 1 1 d
H13B H -0.232(2) 0.1131(17) 0.0927(14) 0.071(5) Uiso 1 1 d
H13C H -0.113(2) 0.1712(15) -0.0054(14) 0.065(5) Uiso 1 1 d
H14A H -0.343(3) 0.3352(17) 0.1370(14) 0.074(6) Uiso 1 1 d
H14B H -0.320(2) 0.2301(16) 0.2178(14) 0.066(5) Uiso 1 1 d
H14C H -0.216(2) 0.3401(15) 0.2006(13) 0.064(5) Uiso 1 1 d
H16A H 0.303(2) 0.3022(16) 0.0653(13) 0.064(5) Uiso 1 1 d
H16B H 0.379(3) 0.2331(16) -0.0087(14) 0.070(5) Uiso 1 1 d
H17A H 0.204(2) 0.3918(16) -0.0716(13) 0.067(5) Uiso 1 1 d
H17B H 0.116(2) 0.2804(15) -0.0692(13) 0.062(5) Uiso 1 1 d
H18A H 0.003(2) 0.4009(14) 0.0707(12) 0.053(4) Uiso 1 1 d
H18B H -0.108(2) 0.3944(15) -0.0021(12) 0.060(5) Uiso 1 1 d
H20A H 0.337(2) 0.1170(16) 0.3937(13) 0.062(5) Uiso 1 1 d
H20B H 0.371(2) 0.2397(15) 0.3705(13) 0.056(4) Uiso 1 1 d
H20C H 0.463(3) 0.1539(16) 0.4455(13) 0.068(5) Uiso 1 1 d
H21A H 0.113(2) 0.0268(17) 0.5462(14) 0.070(5) Uiso 1 1 d
H21B H 0.280(3) 0.0405(16) 0.5827(14) 0.073(5) Uiso 1 1 d
H21C H 0.087(3) 0.0859(17) 0.6303(15) 0.080(6) Uiso 1 1 d
H22A H -0.188(2) 0.3866(15) 0.3882(13) 0.055(4) Uiso 1 1 d
H22B H -0.279(2) 0.2842(16) 0.4015(13) 0.063(5) Uiso 1 1 d
H22C H -0.347(3) 0.3669(16) 0.4656(14) 0.074(6) Uiso 1 1 d
H23A H -0.179(2) 0.1398(14) 0.6276(13) 0.057(4) Uiso 1 1 d
H23B H -0.347(3) 0.1956(16) 0.5946(15) 0.077(6) Uiso 1 1 d
H23C H -0.225(3) 0.1137(19) 0.5429(16) 0.089(7) Uiso 1 1 d
H25A H 0.264(2) 0.3480(14) 0.4887(12) 0.055(4) Uiso 1 1 d
H25B H 0.328(2) 0.2552(13) 0.5740(12) 0.054(4) Uiso 1 1 d
H26A H 0.094(3) 0.3764(17) 0.6267(15) 0.077(6) Uiso 1 1 d
H26B H 0.034(2) 0.2528(15) 0.6536(13) 0.058(5) Uiso 1 1 d
H27A H -0.048(2) 0.4193(14) 0.5002(12) 0.049(4) Uiso 1 1 d
H27B H -0.193(2) 0.3779(15) 0.5917(14) 0.067(5) Uiso 1 1 d

loop_
_atom_site_aniso_label
_atom_site_aniso_U_11
_atom_site_aniso_U_22
_atom_site_aniso_U_33
_atom_site_aniso_U_23
_atom_site_aniso_U_13
_atom_site_aniso_U_12
Ni1 0.04345(9) 0.03666(9) 0.02937(8) -0.00920(6) -0.00611(6) -0.01388(6)
N1 0.0388(4) 0.0321(4) 0.0294(4) -0.0067(3) -0.0054(3) -0.0098(3)
N2 0.0449(5) 0.0368(5) 0.0304(4) -0.0085(4) -0.0074(4) -0.0143(4)
O1 0.0524(5) 0.0368(4) 0.0320(4) -0.0041(3) -0.0076(3) -0.0180(3)
O2 0.0596(5) 0.0411(4) 0.0318(4) -0.0111(3) -0.0081(3) -0.0210(4)
C1 0.0529(7) 0.0434(6) 0.0323(5) -0.0091(4) -0.0072(5) -0.0139(5)
C2 0.0547(7) 0.0435(6) 0.0358(6) -0.0105(5) -0.0071(5) -0.0140(5)
C3 0.0496(6) 0.0387(6) 0.0323(5) -0.0110(4) -0.0035(4) -0.0125(5)
C4 0.0509(7) 0.0341(6) 0.0625(8) -0.0100(5) -0.0139(6) -0.0048(5)
C5 0.0467(7) 0.0441(6) 0.0623(8) -0.0116(6) -0.0165(6) -0.0069(5)
C6 0.0527(7) 0.0379(6) 0.0346(5) -0.0097(4) -0.0051(5) -0.0122(5)
C7 0.0650(8) 0.0357(6) 0.0463(7) -0.0030(5) -0.0187(6) -0.0081(5)
C8 0.0574(7) 0.0450(6) 0.0451(6) -0.0063(5) -0.0201(6) -0.0104(5)
C9 0.0626(8) 0.0423(6) 0.0395(6) -0.0069(5) -0.0100(5) -0.0139(6)
C10 0.0791(10) 0.0485(7) 0.0519(8) -0.0040(6) -0.0194(7) -0.0246(7)
C11 0.0733(10) 0.0527(8) 0.0563(9) -0.0267(7) -0.0118(8) 0.0061(7)
C12 0.0477(8) 0.0710(10) 0.0575(9) -0.0166(8) -0.0129(6) 0.0060(7)
C13 0.0600(8) 0.0573(8) 0.0514(8) -0.0113(6) -0.0245(7) -0.0124(7)
C14 0.0465(7) 0.0743(10) 0.0572(8) -0.0227(8) -0.0097(6) 0.0071(7)
C15 0.0429(6) 0.0453(6) 0.0380(6) -0.0138(5) -0.0042(5) -0.0023(5)
C16 0.0501(7) 0.0609(8) 0.0449(7) -0.0113(6) 0.0045(6) -0.0151(6)
C17 0.0718(9) 0.0526(8) 0.0401(7) -0.0007(6) -0.0002(6) -0.0154(7)
C18 0.0644(8) 0.0370(6) 0.0456(7) -0.0039(5) -0.0134(6) -0.0042(5)
C19 0.0433(6) 0.0405(6) 0.0372(6) -0.0098(5) -0.0109(5) -0.0043(5)
C20 0.0487(7) 0.0615(9) 0.0540(8) -0.0143(7) -0.0088(6) -0.0053(6)
C21 0.0747(10) 0.0428(7) 0.0478(7) -0.0033(6) -0.0188(7) -0.0111(6)
C22 0.0482(8) 0.0753(10) 0.0603(9) -0.0210(8) -0.0154(7) -0.0027(7)
C23 0.0595(9) 0.0707(10) 0.0475(8) -0.0191(7) 0.0062(7) -0.0240(7)
C24 0.0476(6) 0.0417(6) 0.0380(6) -0.0081(5) -0.0130(5) -0.0104(5)
C25 0.0582(8) 0.0500(7) 0.0505(7) -0.0132(6) -0.0216(6) -0.0155(6)
C26 0.0721(9) 0.0595(8) 0.0526(8) -0.0284(7) -0.0206(7) -0.0094(7)
C27 0.0626(8) 0.0535(8) 0.0581(8) -0.0273(7) -0.0149(7) -0.0045(6)
C28 0.0461(6) 0.0519(7) 0.0401(6) -0.0173(5) -0.0061(5) -0.0112(5)

loop_
_atom_type_symbol
_atom_type_description
_atom_type_scat_dispersion_real
_atom_type_scat_dispersion_imag
_atom_type_scat_source
C C 0.0033 0.0016 'International Tables Vol C Tables 4.2.6.8 and 6.1.1.4'
H H 0.0000 0.0000 'International Tables Vol C Tables 4.2.6.8 and 6.1.1.4'
N N 0.0061 0.0033 'International Tables Vol C Tables 4.2.6.8 and 6.1.1.4'
O O 0.0106 0.0060 'International Tables Vol C Tables 4.2.6.8 and 6.1.1.4'
Ni Ni 0.3393 1.1124 'International Tables Vol C Tables 4.2.6.8 and 6.1.1.4'

loop_
_geom_angle_atom_site_label_1
_geom_angle_atom_site_label_2
_geom_angle_atom_site_label_3
_geom_angle
N1 Ni1 C1 111.22(4)
N1 Ni1 O2 149.15(4)
C1 Ni1 O2 99.43(4)
N1 Ni1 O1 43.29(3)
C1 Ni1 O1 154.51(4)
O2 Ni1 O1 106.02(3)
O1 N1 C19 113.37(8)
O1 N1 C15 112.25(9)
C19 N1 C15 118.69(9)
O1 N1 Ni1 69.52(5)
C19 N1 Ni1 117.67(7)
C15 N1 Ni1 115.28(7)
O2 N2 C28 110.18(9)
O2 N2 C24 111.51(9)
C28 N2 C24 118.34(9)
N1 O1 Ni1 67.19(5)
N2 O2 Ni1 116.72(6)
C2 C1 Ni1 175.87(12)
C1 C2 C3 174.96(14)
C8 C3 C4 117.51(11)
C8 C3 C2 122.42(12)
C4 C3 C2 120.06(11)
C5 C4 C3 121.34(12)
C4 C5 C6 120.89(12)
C7 C6 C5 118.23(11)
C7 C6 C9 121.58(11)
C5 C6 C9 120.18(12)
C6 C7 C8 120.97(12)
C7 C8 C3 121.04(12)
C10 C9 C6 178.29(15)
N1 C15 C12 108.12(10)
N1 C15 C16 107.02(10)
C12 C15 C16 109.73(12)
N1 C15 C11 111.80(11)
C12 C15 C11 107.66(13)
C16 C15 C11 112.44(12)
C17 C16 C15 114.01(12)
C18 C17 C16 109.92(12)
C17 C18 C19 113.73(11)
N1 C19 C14 107.94(10)
N1 C19 C18 106.94(10)
C14 C19 C18 109.49(12)
N1 C19 C13 112.24(10)
C14 C19 C13 108.23(12)
C18 C19 C13 111.90(11)
C21 C24 C20 108.98(12)
C21 C24 C25 112.56(11)
C20 C24 C25 110.67(11)
C21 C24 N2 112.33(11)
C20 C24 N2 106.13(10)
C25 C24 N2 105.96(10)
C26 C25 C24 113.08(11)
C25 C26 C27 110.37(12)
C26 C27 C28 114.66(12)
C23 C28 C22 109.57(13)
C23 C28 N2 111.73(12)
C22 C28 N2 105.83(11)
C23 C28 C27 113.28(12)
C22 C28 C27 108.90(13)
N2 C28 C27 107.22(11)

loop_
_geom_bond_atom_site_label_1
_geom_bond_atom_site_label_2
_geom_bond_distance
Ni1 N1 1.8605(9)
Ni1 C1 1.8748(12)
Ni1 O2 1.8890(8)
Ni1 O1 1.8909(8)
N1 O1 1.3840(11)
N1 C19 1.5179(15)
N1 C15 1.5194(15)
N2 O2 1.4027(12)
N2 C28 1.5297(16)
N2 C24 1.5381(16)
C1 C2 1.2146(17)
C2 C3 1.4451(16)
C3 C8 1.3962(18)
C3 C4 1.3970(19)
C4 C5 1.3820(18)
C5 C6 1.3918(18)
C6 C7 1.3881(19)
C6 C9 1.4428(17)
C7 C8 1.3889(18)
C9 C10 1.180(2)
C11 C15 1.5364(19)
C12 C15 1.525(2)
C13 C19 1.5333(18)
C14 C19 1.5244(19)
C15 C16 1.5319(18)
C16 C17 1.514(2)
C17 C18 1.508(2)
C18 C19 1.5267(17)
C20 C24 1.5268(19)
C21 C24 1.5177(17)
C22 C28 1.527(2)
C23 C28 1.521(2)
C24 C25 1.5378(17)
C25 C26 1.510(2)
C26 C27 1.516(2)
C27 C28 1.5300(18)
